data_4124747
loop_
_publ_author_name
'Shi, Yanrong'
'Frattarelli, David'
'Watanabe, Naoki'
'Facchetti, Antonio'
'Cariati, Elena'
'Righetto, Stefania'
'Tordin, Elisa'
'Zuccaccia, Cristiano'
'Macchioni, Alceo'
'Wegener, Staci L.'
'Stern, Charlotte L.'
'Ratner, Mark A.'
'Marks, Tobin J.'

_publ_section_title
;
 Ultra-High-Response, Multiply Twisted Electro-optic Chromophores:
 Influence of \p-System Elongation and Interplanar Torsion on
 Hyperpolarizability.
;
_journal_issue 39
_journal_name_full 'Journal of the American Chemical Society'
_journal_page_first 12521
_journal_page_last 12538
_journal_paper_doi 10.1021/jacs.5b04636
_journal_volume 137
_journal_year 2015
_chemical_formula_sum 'C28 H36 Cl2 N3'
_chemical_formula_weight 485.50
_chemical_name_systematic
; 
 ? 
;
_space_group_IT_number 14
_symmetry_cell_setting monoclinic
_symmetry_space_group_name_Hall '-P 2yn'
_symmetry_space_group_name_H-M 'P 1 21/n 1'
_atom_sites_solution_hydrogens geom
_atom_sites_solution_primary direct
_atom_sites_solution_secondary difmap
_audit_creation_method SHELXL-97
_cell_angle_alpha 90.00
_cell_angle_beta 97.777(4)
_cell_angle_gamma 90.00
_cell_formula_units_Z 4
_cell_length_a 8.4759(19)
_cell_length_b 15.629(4)
_cell_length_c 20.955(5)
_cell_measurement_reflns_used 2
_cell_measurement_temperature 100(2)
_cell_measurement_theta_max 53.2
_cell_measurement_theta_min 4.71
_cell_volume 2750.4(11)
_computing_cell_refinement 'Bruker SAINT'
_computing_data_collection 'Bruker SMART'
_computing_data_reduction 'Bruker SAINT'
_computing_molecular_graphics 'Bruker SHELXTL'
_computing_publication_material 'Bruker SHELXTL'
_computing_structure_refinement 'SHELXL-97 (Sheldrick, 1997)'
_computing_structure_solution 'SHELXS-97 (Sheldrick, 1990)'
_diffrn_ambient_temperature 100(2)
_diffrn_measured_fraction_theta_full 0.849
_diffrn_measured_fraction_theta_max 0.849
_diffrn_measurement_device_type 'CCD area detector'
_diffrn_measurement_method 'omega scans'
_diffrn_radiation_monochromator graphite
_diffrn_radiation_source 'fine-focus sealed tube'
_diffrn_radiation_type MoK\a
_diffrn_radiation_wavelength 0.71073
_diffrn_reflns_av_R_equivalents 0.0000
_diffrn_reflns_av_sigmaI/netI 0.0570
_diffrn_reflns_limit_h_max 10
_diffrn_reflns_limit_h_min -11
_diffrn_reflns_limit_k_max 20
_diffrn_reflns_limit_k_min 0
_diffrn_reflns_limit_l_max 27
_diffrn_reflns_limit_l_min 0
_diffrn_reflns_number 6220
_diffrn_reflns_theta_full 28.60
_diffrn_reflns_theta_max 28.60
_diffrn_reflns_theta_min 1.63
_exptl_absorpt_coefficient_mu 0.256
_exptl_absorpt_correction_T_max 0.940
_exptl_absorpt_correction_T_min 0.678
_exptl_absorpt_correction_type 'Empirical, Twinabs (multi-scan)'
_exptl_absorpt_process_details 'TWINABS V2008/1 (Sheldrick, 2008)'
_exptl_crystal_colour orange
_exptl_crystal_density_diffrn 1.172
_exptl_crystal_density_method 'not measured'
_exptl_crystal_description needle
_exptl_crystal_F_000 1036
_exptl_crystal_size_max 0.616
_exptl_crystal_size_mid 0.244
_exptl_crystal_size_min 0.240
_refine_diff_density_max 0.616
_refine_diff_density_min -0.471
_refine_diff_density_rms 0.081
_refine_ls_extinction_method none
_refine_ls_goodness_of_fit_ref 1.050
_refine_ls_hydrogen_treatment constr
_refine_ls_matrix_type full
_refine_ls_number_parameters 333
_refine_ls_number_reflns 6334
_refine_ls_number_restraints 114
_refine_ls_restrained_S_all 1.048
_refine_ls_R_factor_all 0.1573
_refine_ls_R_factor_gt 0.1090
_refine_ls_shift/su_max 0.005
_refine_ls_shift/su_mean 0.000
_refine_ls_structure_factor_coef Fsqd
_refine_ls_weighting_details 'calc w=1/[\s^2^(Fo^2^)+(0.1452P)^2^+4.9693P] where P=(Fo^2^+2Fc^2^)/3'
_refine_ls_weighting_scheme calc
_refine_ls_wR_factor_gt 0.2798
_refine_ls_wR_factor_ref 0.3094
_reflns_number_gt 3901
_reflns_number_total 6334
_reflns_threshold_expression >2sigma(I)
_cod_data_source_file ja5b04636_si_003.cif
_cod_data_source_block f:\s00y\work\twin4
_cod_depositor_comments
;
The following automatic conversions were performed:

'_symmetry_cell_setting' value 'Monoclinic' changed to 'monoclinic'
according to
/usr/data/users/saulius/crontab/automatic-downloads/current/ACS/lib/dictionaries/cif_core.dic
dictionary named 'cif_core.dic' version 2.4.2 from 2011-04-26.

Automatic conversion script
Id: cif_fix_values 3271 2015-04-21 07:52:19Z andrius 
;
_cod_original_sg_symbol_H-M P2(1)/n
_cod_database_code 4124747

loop_
_symmetry_equiv_pos_as_xyz
'x, y, z'
'-x+1/2, y+1/2, -z+1/2'
'-x, -y, -z'
'x-1/2, -y-1/2, z-1/2'

loop_
_atom_site_label
_atom_site_type_symbol
_atom_site_fract_x
_atom_site_fract_y
_atom_site_fract_z
_atom_site_U_iso_or_equiv
_atom_site_adp_type
_atom_site_occupancy
_atom_site_symmetry_multiplicity
_atom_site_calc_flag
_atom_site_refinement_flags
_atom_site_disorder_assembly
_atom_site_disorder_group
Cl1 Cl 0.7940(5) 0.91522(19) 0.30474(14) 0.1270(12) Uani 1 1 d . . .
Cl2 Cl 0.9447(3) 0.94923(16) 0.19168(11) 0.0962(8) Uani 1 1 d . . .
N1 N 0.3350(9) -0.0582(4) 0.3209(3) 0.0716(18) Uani 1 1 d . . .
N2 N 0.5356(6) 0.1765(3) 0.2456(2) 0.0413(11) Uani 1 1 d . . .
N3 N 0.4985(6) 0.3198(3) 0.7119(2) 0.0435(12) Uani 1 1 d . . .
C1 C 0.3830(7) 0.0113(4) 0.3286(3) 0.0440(14) Uani 1 1 d . . .
C2 C 0.4930(7) 0.1389(4) 0.2873(3) 0.0398(13) Uani 1 1 d . . .
C3 C 0.4385(6) 0.0961(4) 0.3386(2) 0.0369(12) Uani 1 1 d . . .
C4 C 0.4473(6) 0.1364(4) 0.4015(3) 0.0357(12) Uani 1 1 d . . .
C5 C 0.4073(7) 0.0921(4) 0.4559(2) 0.0401(13) Uani 1 1 d . . .
H5 H 0.3723 0.0344 0.4515 0.048 Uiso 1 1 calc R . .
C6 C 0.4182(7) 0.1310(4) 0.5149(3) 0.0409(14) Uani 1 1 d . . .
H6 H 0.3915 0.0995 0.5507 0.049 Uiso 1 1 calc R . .
C7 C 0.4671(6) 0.2152(3) 0.5238(2) 0.0349(12) Uani 1 1 d . . .
C8 C 0.5051(6) 0.2614(3) 0.4711(3) 0.0371(12) Uani 1 1 d . . .
C9 C 0.4937(7) 0.2216(4) 0.4112(2) 0.0408(14) Uani 1 1 d . . .
H9 H 0.5185 0.2538 0.3755 0.049 Uiso 1 1 calc R . .
C10 C 0.5551(10) 0.3542(4) 0.4775(3) 0.066(2) Uani 1 1 d . . .
H10A H 0.4751 0.3868 0.4970 0.100 Uiso 1 1 calc R . .
H10B H 0.5645 0.3776 0.4348 0.100 Uiso 1 1 calc R . .
H10C H 0.6581 0.3584 0.5049 0.100 Uiso 1 1 calc R . .
C11 C 0.4787(7) 0.2538(3) 0.5901(2) 0.0361(13) Uani 1 1 d . . .
C12 C 0.6246(7) 0.2622(4) 0.6285(3) 0.0422(14) Uani 1 1 d . . .
C13 C 0.6297(7) 0.2951(4) 0.6899(3) 0.0466(15) Uani 1 1 d . . .
H13 H 0.7291 0.3000 0.7167 0.056 Uiso 1 1 calc R . .
C14 C 0.3559(7) 0.3147(4) 0.6753(3) 0.0428(14) Uani 1 1 d . . .
H14 H 0.2633 0.3342 0.6918 0.051 Uiso 1 1 calc R . .
C15 C 0.3430(7) 0.2813(4) 0.6136(3) 0.0396(13) Uani 1 1 d . . .
C16 C 0.7778(7) 0.2314(4) 0.6061(3) 0.0509(16) Uani 1 1 d . . .
H16A H 0.8685 0.2476 0.6379 0.076 Uiso 1 1 calc R . .
H16B H 0.7892 0.2577 0.5646 0.076 Uiso 1 1 calc R . .
H16C H 0.7747 0.1690 0.6014 0.076 Uiso 1 1 calc R . .
C17 C 0.1809(7) 0.2778(5) 0.5742(3) 0.0550(17) Uani 1 1 d . . .
H17A H 0.1456 0.2181 0.5696 0.082 Uiso 1 1 calc R . .
H17B H 0.1864 0.3023 0.5315 0.082 Uiso 1 1 calc R . .
H17C H 0.1052 0.3106 0.5959 0.082 Uiso 1 1 calc R . .
C18 C 0.5069(8) 0.3511(4) 0.7797(3) 0.0515(16) Uani 1 1 d . . .
H18A H 0.4266 0.3967 0.7814 0.062 Uiso 1 1 calc R . .
H18B H 0.6133 0.3764 0.7931 0.062 Uiso 1 1 calc R . .
C19 C 0.4783(18) 0.2813(5) 0.8263(3) 0.125(5) Uani 1 1 d . . .
H19 H 0.3606 0.2745 0.8147 0.150 Uiso 1 1 calc R . .
C20 C 0.4823(13) 0.3180(5) 0.8952(3) 0.097(4) Uani 1 1 d . . .
H20A H 0.4535 0.2711 0.9231 0.117 Uiso 1 1 calc R . .
H20B H 0.5939 0.3340 0.9108 0.117 Uiso 1 1 calc R . .
C21 C 0.3891(11) 0.3865(10) 0.9047(4) 0.134(5) Uani 1 1 d . . .
H21 H 0.3384 0.4178 0.8688 0.161 Uiso 1 1 calc R . .
C22 C 0.3666(9) 0.4122(5) 0.9706(3) 0.0594(18) Uani 1 1 d . . .
H22A H 0.2710 0.3845 0.9825 0.089 Uiso 1 1 calc R . .
H22B H 0.3542 0.4745 0.9723 0.089 Uiso 1 1 calc R . .
H22C H 0.4596 0.3948 1.0008 0.089 Uiso 1 1 calc R . .
C23 C 0.5245(17) 0.1971(5) 0.8211(4) 0.126(5) Uani 1 1 d D B .
H23A H 0.6400 0.1986 0.8181 0.151 Uiso 1 1 calc R . .
H23B H 0.4717 0.1770 0.7787 0.151 Uiso 1 1 calc R . .
C24 C 0.5024(15) 0.1300(5) 0.8665(4) 0.115(5) Uani 1 1 d D . .
H24A H 0.3897 0.1298 0.8743 0.138 Uiso 1 1 calc R A 1
H24B H 0.5691 0.1425 0.9080 0.138 Uiso 1 1 calc R A 1
C25A C 0.544(3) 0.0442(6) 0.8441(8) 0.156(5) Uani 0.629(12) 1 d PDU B 1
H25A H 0.5993 0.0496 0.8055 0.187 Uiso 0.629(12) 1 calc PR B 1
H25B H 0.4462 0.0100 0.8322 0.187 Uiso 0.629(12) 1 calc PR B 1
C26A C 0.651(3) 0.0006(12) 0.8973(9) 0.159(5) Uani 0.629(12) 1 d PDU B 1
H26A H 0.7521 0.0328 0.9041 0.191 Uiso 0.629(12) 1 calc PR B 1
H26B H 0.6753 -0.0570 0.8817 0.191 Uiso 0.629(12) 1 calc PR B 1
C27A C 0.595(3) -0.0104(14) 0.9624(9) 0.148(6) Uani 0.629(12) 1 d PDU B 1
H27A H 0.6717 0.0162 0.9957 0.222 Uiso 0.629(12) 1 calc PR B 1
H27B H 0.5859 -0.0716 0.9718 0.222 Uiso 0.629(12) 1 calc PR B 1
H27C H 0.4906 0.0169 0.9620 0.222 Uiso 0.629(12) 1 calc PR B 1
C25B C 0.628(3) 0.0623(10) 0.8624(16) 0.155(6) Uani 0.371(12) 1 d PDU B 2
H25C H 0.7285 0.0774 0.8902 0.186 Uiso 0.371(12) 1 calc PR B 2
H25D H 0.6511 0.0558 0.8176 0.186 Uiso 0.371(12) 1 calc PR B 2
C26B C 0.558(4) -0.0195(9) 0.8857(18) 0.155(5) Uani 0.371(12) 1 d PDU B 2
H26C H 0.5702 -0.0210 0.9334 0.186 Uiso 0.371(12) 1 calc PR B 2
H26D H 0.4437 -0.0240 0.8688 0.186 Uiso 0.371(12) 1 calc PR B 2
C27B C 0.650(5) -0.0905(11) 0.8605(19) 0.174(7) Uani 0.371(12) 1 d PDU B 2
H27D H 0.7576 -0.0707 0.8564 0.261 Uiso 0.371(12) 1 calc PR B 2
H27E H 0.5963 -0.1084 0.8182 0.261 Uiso 0.371(12) 1 calc PR B 2
H27F H 0.6556 -0.1390 0.8903 0.261 Uiso 0.371(12) 1 calc PR B 2
C28 C 0.9515(12) 0.8941(5) 0.2671(5) 0.099(4) Uani 1 1 d . . .
H28A H 0.9566 0.8317 0.2594 0.119 Uiso 1 1 calc R . .
H28B H 1.0498 0.9108 0.2954 0.119 Uiso 1 1 calc R . .

loop_
_atom_site_aniso_label
_atom_site_aniso_U_11
_atom_site_aniso_U_22
_atom_site_aniso_U_33
_atom_site_aniso_U_23
_atom_site_aniso_U_13
_atom_site_aniso_U_12
Cl1 0.195(3) 0.0964(19) 0.0949(18) 0.0094(15) 0.039(2) -0.025(2)
Cl2 0.126(2) 0.0930(16) 0.0694(13) -0.0236(12) 0.0139(14) -0.0021(15)
N1 0.099(5) 0.059(4) 0.060(4) -0.010(3) 0.024(4) -0.023(4)
N2 0.046(3) 0.055(3) 0.023(2) 0.006(2) 0.004(2) 0.000(2)
N3 0.044(3) 0.047(3) 0.041(3) -0.003(2) 0.013(2) -0.007(2)
C1 0.046(4) 0.057(4) 0.030(3) -0.001(3) 0.010(2) -0.014(3)
C2 0.030(3) 0.052(3) 0.034(3) -0.009(3) -0.005(2) -0.001(3)
C3 0.034(3) 0.044(3) 0.032(3) 0.004(2) 0.002(2) -0.001(3)
C4 0.030(3) 0.041(3) 0.035(3) 0.009(2) 0.000(2) -0.001(2)
C5 0.043(3) 0.041(3) 0.036(3) 0.006(2) 0.008(3) -0.006(3)
C6 0.043(3) 0.048(3) 0.035(3) 0.011(2) 0.017(3) -0.007(3)
C7 0.036(3) 0.037(3) 0.032(3) 0.008(2) 0.006(2) 0.005(2)
C8 0.037(3) 0.038(3) 0.035(3) 0.012(2) 0.001(2) 0.000(2)
C9 0.048(3) 0.047(3) 0.028(3) 0.012(2) 0.006(2) -0.006(3)
C10 0.092(6) 0.052(4) 0.053(4) 0.000(3) 0.003(4) -0.022(4)
C11 0.044(3) 0.032(3) 0.034(3) 0.006(2) 0.011(2) -0.005(2)
C12 0.038(3) 0.048(3) 0.042(3) 0.003(3) 0.010(3) -0.006(3)
C13 0.043(3) 0.064(4) 0.034(3) 0.002(3) 0.010(3) -0.008(3)
C14 0.038(3) 0.044(3) 0.048(3) 0.001(3) 0.013(3) 0.000(3)
C15 0.038(3) 0.043(3) 0.039(3) 0.006(3) 0.007(2) -0.002(3)
C16 0.034(3) 0.076(5) 0.044(3) 0.001(3) 0.010(3) -0.007(3)
C17 0.039(3) 0.074(5) 0.051(4) 0.007(3) 0.004(3) 0.009(3)
C18 0.053(4) 0.063(4) 0.041(3) -0.021(3) 0.018(3) -0.023(3)
C19 0.271(15) 0.068(5) 0.032(3) -0.002(4) 0.003(6) 0.069(8)
C20 0.163(9) 0.080(6) 0.037(4) -0.018(4) -0.030(5) 0.058(6)
C21 0.083(6) 0.272(16) 0.043(4) -0.047(7) -0.007(4) 0.082(9)
C22 0.064(4) 0.061(4) 0.054(4) -0.007(3) 0.009(3) -0.003(4)
C23 0.263(15) 0.071(6) 0.048(5) -0.015(4) 0.038(7) -0.038(8)
C24 0.245(15) 0.050(5) 0.050(4) 0.003(4) 0.014(7) 0.028(7)
C25A 0.174(8) 0.155(7) 0.140(7) 0.003(5) 0.021(6) 0.011(6)
C26A 0.169(7) 0.160(7) 0.149(7) 0.004(5) 0.025(5) 0.026(6)
C27A 0.158(9) 0.144(9) 0.142(8) 0.008(7) 0.021(7) 0.019(7)
C25B 0.163(8) 0.161(7) 0.141(7) 0.006(6) 0.022(6) 0.012(6)
C26B 0.165(7) 0.155(7) 0.144(7) 0.000(5) 0.019(6) 0.009(6)
C27B 0.179(10) 0.172(9) 0.170(10) -0.002(8) 0.020(8) 0.012(8)
C28 0.121(8) 0.043(4) 0.116(8) 0.004(5) -0.044(7) -0.017(5)

loop_
_atom_type_symbol
_atom_type_description
_atom_type_scat_dispersion_real
_atom_type_scat_dispersion_imag
_atom_type_scat_source
C C 0.0033 0.0016 'International Tables Vol C Tables 4.2.6.8 and 6.1.1.4'
H H 0.0000 0.0000 'International Tables Vol C Tables 4.2.6.8 and 6.1.1.4'
N N 0.0061 0.0033 'International Tables Vol C Tables 4.2.6.8 and 6.1.1.4'
Cl Cl 0.1484 0.1585 'International Tables Vol C Tables 4.2.6.8 and 6.1.1.4'

loop_
_geom_angle_atom_site_label_1
_geom_angle_atom_site_label_2
_geom_angle_atom_site_label_3
_geom_angle
C13 N3 C14 121.3(5)
C13 N3 C18 119.5(5)
C14 N3 C18 119.1(5)
N1 C1 C3 178.8(7)
N2 C2 C3 177.9(7)
C2 C3 C1 118.2(5)
C2 C3 C4 120.5(5)
C1 C3 C4 121.2(5)
C9 C4 C5 116.3(5)
C9 C4 C3 121.7(5)
C5 C4 C3 122.0(5)
C6 C5 C4 121.1(5)
C6 C5 H5 119.5
C4 C5 H5 119.5
C5 C6 C7 121.7(5)
C5 C6 H6 119.1
C7 C6 H6 119.1
C6 C7 C8 119.0(5)
C6 C7 C11 119.0(5)
C8 C7 C11 122.0(5)
C7 C8 C9 119.1(5)
C7 C8 C10 121.4(5)
C9 C8 C10 119.5(5)
C8 C9 C4 122.8(5)
C8 C9 H9 118.6
C4 C9 H9 118.6
C8 C10 H10A 109.5
C8 C10 H10B 109.5
H10A C10 H10B 109.5
C8 C10 H10C 109.5
H10A C10 H10C 109.5
H10B C10 H10C 109.5
C15 C11 C12 119.0(5)
C15 C11 C7 120.0(5)
C12 C11 C7 121.0(5)
C13 C12 C11 119.2(5)
C13 C12 C16 119.1(5)
C11 C12 C16 121.6(5)
N3 C13 C12 120.8(6)
N3 C13 H13 119.6
C12 C13 H13 119.6
N3 C14 C15 120.4(5)
N3 C14 H14 119.8
C15 C14 H14 119.8
C11 C15 C14 119.1(5)
C11 C15 C17 122.4(5)
C14 C15 C17 118.5(5)
C12 C16 H16A 109.5
C12 C16 H16B 109.5
H16A C16 H16B 109.5
C12 C16 H16C 109.5
H16A C16 H16C 109.5
H16B C16 H16C 109.5
C15 C17 H17A 109.5
C15 C17 H17B 109.5
H17A C17 H17B 109.5
C15 C17 H17C 109.5
H17A C17 H17C 109.5
H17B C17 H17C 109.5
N3 C18 C19 112.9(5)
N3 C18 H18A 109.0
C19 C18 H18A 109.0
N3 C18 H18B 109.0
C19 C18 H18B 109.0
H18A C18 H18B 107.8
C23 C19 C18 124.4(9)
C23 C19 C20 117.2(7)
C18 C19 C20 110.6(7)
C23 C19 H19 99.4
C18 C19 H19 99.4
C20 C19 H19 99.4
C21 C20 C19 119.2(7)
C21 C20 H20A 107.5
C19 C20 H20A 107.5
C21 C20 H20B 107.5
C19 C20 H20B 107.5
H20A C20 H20B 107.0
C20 C21 C22 120.2(9)
C20 C21 H21 119.9
C22 C21 H21 119.9
C21 C22 H22A 109.5
C21 C22 H22B 109.5
H22A C22 H22B 109.5
C21 C22 H22C 109.5
H22A C22 H22C 109.5
H22B C22 H22C 109.5
C19 C23 C24 125.1(9)
C19 C23 H23A 106.1
C24 C23 H23A 106.1
C19 C23 H23B 106.1
C24 C23 H23B 106.1
H23A C23 H23B 106.3
C23 C24 C25A 112.9(9)
C23 C24 C25B 108.3(9)
C25A C24 C25B 31.6(13)
C23 C24 H24A 109.0
C25A C24 H24A 109.0
C25B C24 H24A 135.2
C23 C24 H24B 109.0
C25A C24 H24B 109.0
C25B C24 H24B 82.2
H24A C24 H24B 107.8
C24 C25A C26A 108.7(9)
C24 C25A H25A 110.0
C26A C25A H25A 110.0
C24 C25A H25B 110.0
C26A C25A H25B 110.0
H25A C25A H25B 108.3
C25A C26A C27A 119.4(17)
C25A C26A H26A 107.5
C27A C26A H26A 107.5
C25A C26A H26B 107.5
C27A C26A H26B 107.5
H26A C26A H26B 107.0
C24 C25B C26B 105.1(9)
C24 C25B H25C 110.7
C26B C25B H25C 110.7
C24 C25B H25D 110.7
C26B C25B H25D 110.7
H25C C25B H25D 108.8
C27B C26B C25B 105.5(8)
C27B C26B H26C 110.6
C25B C26B H26C 110.6
C27B C26B H26D 110.6
C25B C26B H26D 110.6
H26C C26B H26D 108.8
C26B C27B H27D 109.5
C26B C27B H27E 109.5
H27D C27B H27E 109.5
C26B C27B H27F 109.5
H27D C27B H27F 109.5
H27E C27B H27F 109.5
Cl1 C28 Cl2 112.8(5)
Cl1 C28 H28A 109.0
Cl2 C28 H28A 109.0
Cl1 C28 H28B 109.0
Cl2 C28 H28B 109.0
H28A C28 H28B 107.8

loop_
_geom_bond_atom_site_label_1
_geom_bond_atom_site_label_2
_geom_bond_distance
Cl1 C28 1.673(12)
Cl2 C28 1.794(10)
N1 C1 1.164(8)
N2 C2 1.151(7)
N3 C13 1.317(7)
N3 C14 1.343(7)
N3 C18 1.496(7)
C1 C3 1.412(8)
C2 C3 1.398(8)
C3 C4 1.454(7)
C4 C9 1.395(8)
C4 C5 1.415(7)
C5 C6 1.370(8)
C5 H5 0.9500
C6 C7 1.384(8)
C6 H6 0.9500
C7 C8 1.392(7)
C7 C11 1.507(7)
C8 C9 1.393(7)
C8 C10 1.512(9)
C9 H9 0.9500
C10 H10A 0.9800
C10 H10B 0.9800
C10 H10C 0.9800
C11 C15 1.379(8)
C11 C12 1.387(8)
C12 C13 1.382(8)
C12 C16 1.517(8)
C13 H13 0.9500
C14 C15 1.384(8)
C14 H14 0.9500
C15 C17 1.505(8)
C16 H16A 0.9800
C16 H16B 0.9800
C16 H16C 0.9800
C17 H17A 0.9800
C17 H17B 0.9800
C17 H17C 0.9800
C18 C19 1.506(11)
C18 H18A 0.9900
C18 H18B 0.9900
C19 C23 1.381(11)
C19 C20 1.548(9)
C19 H19 1.0000
C20 C21 1.361(12)
C20 H20A 0.9900
C20 H20B 0.9900
C21 C22 1.475(10)
C21 H21 0.9500
C22 H22A 0.9800
C22 H22B 0.9800
C22 H22C 0.9800
C23 C24 1.446(11)
C23 H23A 0.9900
C23 H23B 0.9900
C24 C25A 1.481(9)
C24 C25B 1.516(10)
C24 H24A 0.9900
C24 H24B 0.9900
C25A C26A 1.500(10)
C25A H25A 0.9900
C25A H25B 0.9900
C26A C27A 1.514(10)
C26A H26A 0.9900
C26A H26B 0.9900
C27A H27A 0.9800
C27A H27B 0.9800
C27A H27C 0.9800
C25B C26B 1.518(10)
C25B H25C 0.9900
C25B H25D 0.9900
C26B C27B 1.491(10)
C26B H26C 0.9900
C26B H26D 0.9900
C27B H27D 0.9800
C27B H27E 0.9800
C27B H27F 0.9800
C28 H28A 0.9900
C28 H28B 0.9900

loop_
_geom_torsion_atom_site_label_1
_geom_torsion_atom_site_label_2
_geom_torsion_atom_site_label_3
_geom_torsion_atom_site_label_4
_geom_torsion
N2 C2 C3 C1 141(16)
N2 C2 C3 C4 -43(17)
N1 C1 C3 C2 -136(36)
N1 C1 C3 C4 47(36)
C2 C3 C4 C9 7.0(8)
C1 C3 C4 C9 -176.5(6)
C2 C3 C4 C5 -174.0(6)
C1 C3 C4 C5 2.6(8)
C9 C4 C5 C6 -1.6(8)
C3 C4 C5 C6 179.3(5)
C4 C5 C6 C7 0.6(9)
C5 C6 C7 C8 0.4(8)
C5 C6 C7 C11 -179.1(6)
C6 C7 C8 C9 -0.3(8)
C11 C7 C8 C9 179.2(5)
C6 C7 C8 C10 178.4(6)
C11 C7 C8 C10 -2.0(9)
C7 C8 C9 C4 -0.8(9)
C10 C8 C9 C4 -179.6(6)
C5 C4 C9 C8 1.7(9)
C3 C4 C9 C8 -179.1(5)
C6 C7 C11 C15 -78.8(7)
C8 C7 C11 C15 101.6(7)
C6 C7 C11 C12 101.2(7)
C8 C7 C11 C12 -78.4(7)
C15 C11 C12 C13 2.2(9)
C7 C11 C12 C13 -177.8(5)
C15 C11 C12 C16 178.7(5)
C7 C11 C12 C16 -1.3(8)
C14 N3 C13 C12 -0.8(9)
C18 N3 C13 C12 177.0(6)
C11 C12 C13 N3 -1.1(9)
C16 C12 C13 N3 -177.7(6)
C13 N3 C14 C15 1.5(9)
C18 N3 C14 C15 -176.2(5)
C12 C11 C15 C14 -1.5(8)
C7 C11 C15 C14 178.5(5)
C12 C11 C15 C17 177.5(5)
C7 C11 C15 C17 -2.5(8)
N3 C14 C15 C11 -0.4(8)
N3 C14 C15 C17 -179.4(6)
C13 N3 C18 C19 -92.9(9)
C14 N3 C18 C19 84.9(9)
N3 C18 C19 C23 34.1(16)
N3 C18 C19 C20 -177.9(8)
C23 C19 C20 C21 -156.9(14)
C18 C19 C20 C21 52.5(16)
C19 C20 C21 C22 168.1(10)
C18 C19 C23 C24 177.9(11)
C20 C19 C23 C24 32(2)
C19 C23 C24 C25A 172.4(14)
C19 C23 C24 C25B -154.2(17)
C23 C24 C25A C26A 131.3(16)
C25B C24 C25A C26A 43(2)
C24 C25A C26A C27A 56(3)
C23 C24 C25B C26B -155(2)
C25A C24 C25B C26B -51(2)
C24 C25B C26B C27B 160(3)
